data_7713046
loop_
_publ_author_name
'Zapf, Ludwig'
'Radius, Udo'
'Finze, Maik'

_publ_section_title
;
 Anionic N-Heterocyclic Carbenes Featuring Weakly Coordinating
 Perfluoroalkylphosphorane Moieties
;
_journal_name_full 'Dalton Transactions'
_journal_paper_doi 10.1039/D3DT01249B
_journal_year 2023
_chemical_formula_moiety 'C27 H26 F34 K N2 O6 P2, C20 H40 K O8, C4 H8 O'
_chemical_formula_sum 'C51 H74 F34 K2 N2 O15 P2'
_chemical_formula_weight 1741.26
_space_group_crystal_system orthorhombic
_space_group_IT_number 29
_space_group_name_Hall 'P 2c -2ac'
_space_group_name_H-M_alt 'P c a 21'
_atom_sites_solution_hydrogens geom
_atom_sites_solution_primary dual
_atom_sites_solution_secondary difmap
_audit_creation_method SHELXL-2018/3
_audit_update_record
;
2023-03-30 deposited with the CCDC.	2023-05-12 downloaded from the CCDC.
;
_cell_angle_alpha 90
_cell_angle_beta 90
_cell_angle_gamma 90
_cell_formula_units_Z 4
_cell_length_a 38.1996(3)
_cell_length_b 11.61200(10)
_cell_length_c 16.15950(10)
_cell_measurement_reflns_used 54460
_cell_measurement_temperature 100(2)
_cell_measurement_theta_max 77.4330
_cell_measurement_theta_min 2.3220
_cell_volume 7167.93(9)
_computing_cell_refinement 'CrysAlisPro 1.171.40.45a (Rigaku OD, 2019)'
_computing_data_collection 'CrysAlisPro 1.171.40.45a (Rigaku OD, 2019)'
_computing_data_reduction 'CrysAlisPro 1.171.40.45a (Rigaku OD, 2019)'
_computing_molecular_graphics 'SHELXL-2018/3 (Sheldrick, 2018)'
_computing_publication_material 'SHELXL-2018/3 (Sheldrick, 2018)'
_computing_structure_refinement 'SHELXL-2018/3 (Sheldrick, 2018)'
_computing_structure_solution 'SHELXT 2014/5 (Sheldrick, 2014)'
_diffrn_ambient_environment N~2~
_diffrn_ambient_temperature 100.00(10)
_diffrn_detector 'Hybrid Pixel Array Detector'
_diffrn_detector_area_resol_mean 10.0000
_diffrn_detector_type HyPix
_diffrn_measured_fraction_theta_full 1.000
_diffrn_measured_fraction_theta_max 0.995
_diffrn_measurement_device 'four-circle diffractometer'
_diffrn_measurement_device_type 'XtaLAB Synergy, Dualflex, HyPix'
_diffrn_radiation_monochromator mirror
_diffrn_radiation_probe x-ray
_diffrn_radiation_type 'Cu K\a'
_diffrn_radiation_wavelength 1.54184
_diffrn_reflns_av_R_equivalents 0.0505
_diffrn_reflns_av_unetI/netI 0.0410
_diffrn_reflns_Laue_measured_fraction_full 1.000
_diffrn_reflns_Laue_measured_fraction_max 0.995
_diffrn_reflns_limit_h_max 48
_diffrn_reflns_limit_h_min -48
_diffrn_reflns_limit_k_max 14
_diffrn_reflns_limit_k_min -14
_diffrn_reflns_limit_l_max 20
_diffrn_reflns_limit_l_min -18
_diffrn_reflns_number 80375
_diffrn_reflns_point_group_measured_fraction_full 0.879
_diffrn_reflns_point_group_measured_fraction_max 0.864
_diffrn_reflns_theta_full 72.000
_diffrn_reflns_theta_max 77.617
_diffrn_reflns_theta_min 2.313
_diffrn_source 'micro-focus sealed X-ray tube'
_diffrn_source_type 'PhotonJet (Cu) X-ray Source'
_exptl_absorpt_coefficient_mu 2.959
_exptl_absorpt_correction_T_max 1.000
_exptl_absorpt_correction_T_min 0.302
_exptl_absorpt_correction_type gaussian
_exptl_absorpt_process_details
;
CrysAlisPro 1.171.41.120a (Rigaku Oxford Diffraction, 2021)
Numerical absorption correction based on gaussian integration over
a multifaceted crystal model
Empirical absorption correction using spherical harmonics,
implemented in SCALE3 ABSPACK scaling algorithm.
;
_exptl_crystal_colour 'clear colourless'
_exptl_crystal_density_diffrn 1.613
_exptl_crystal_description block
_exptl_crystal_F_000 3552
_exptl_crystal_size_max 0.440
_exptl_crystal_size_mid 0.300
_exptl_crystal_size_min 0.170
_refine_diff_density_max 0.393
_refine_diff_density_min -0.287
_refine_diff_density_rms 0.051
_refine_ls_abs_structure_details
;
 Refined as an inversion twin.
;
_refine_ls_abs_structure_Flack 0.488(9)
_refine_ls_extinction_method none
_refine_ls_goodness_of_fit_ref 1.168
_refine_ls_hydrogen_treatment constr
_refine_ls_matrix_type full
_refine_ls_number_parameters 956
_refine_ls_number_reflns 13209
_refine_ls_number_restraints 1
_refine_ls_restrained_S_all 1.168
_refine_ls_R_factor_all 0.0371
_refine_ls_R_factor_gt 0.0359
_refine_ls_shift/su_max 0.000
_refine_ls_shift/su_mean 0.000
_refine_ls_structure_factor_coef Fsqd
_refine_ls_weighting_details 'w=1/[\s^2^(Fo^2^)+(0.0060P)^2^+5.0543P] where P=(Fo^2^+2Fc^2^)/3'
_refine_ls_weighting_scheme calc
_refine_ls_wR_factor_gt 0.0791
_refine_ls_wR_factor_ref 0.0798
_reflns_Friedel_coverage 0.675
_reflns_Friedel_fraction_full 0.747
_reflns_Friedel_fraction_max 0.724
_reflns_number_gt 12820
_reflns_number_total 13209
_reflns_threshold_expression 'I > 2\s(I)'
_cod_data_source_file d3dt01249b2.cif
_cod_data_source_block 4
_cod_database_code 7713046
_shelx_shelxl_version_number 2018/3
_shelx_space_group_comment
;
The symmetry employed for this shelxl refinement is uniquely defined
by the following loop, which should always be used as a source of
symmetry information in preference to the above space-group names.
They are only intended as comments.
;
_shelx_estimated_absorpt_t_min 0.356
_shelx_estimated_absorpt_t_max 0.633
_oxdiff_exptl_absorpt_empirical_full_min 0.637
_oxdiff_exptl_absorpt_empirical_full_max 2.012
_oxdiff_exptl_absorpt_empirical_details
;
Empirical correction (ABSPACK) includes:
- Absorption correction using spherical harmonics
- Frame scaling
;

loop_
_space_group_symop_operation_xyz
'x, y, z'
'-x, -y, z+1/2'
'x+1/2, -y, z'
'-x+1/2, y, z+1/2'

loop_
_atom_site_label
_atom_site_type_symbol
_atom_site_fract_x
_atom_site_fract_y
_atom_site_fract_z
_atom_site_U_iso_or_equiv
_atom_site_adp_type
_atom_site_occupancy
_atom_site_site_symmetry_order
_atom_site_calc_flag
_atom_site_refinement_flags_posn
_atom_site_refinement_flags_adp
_atom_site_refinement_flags_occupancy
_atom_site_disorder_assembly
_atom_site_disorder_group
K001 K 0.44002(2) 0.72891(6) 0.66586(5) 0.02018(14) Uani 1 1 d . . . . .
O1 O 0.32030(7) 0.1063(3) 0.29864(17) 0.0332(6) Uani 1 1 d . . . . .
C1 C 0.32978(8) 0.6857(3) 0.8198(2) 0.0186(6) Uani 1 1 d . . . . .
N1 N 0.35886(7) 0.5299(2) 0.72341(17) 0.0164(5) Uani 1 1 d . . . . .
K002 K 0.29679(2) 0.13731(6) 0.13675(4) 0.02046(14) Uani 1 1 d . . . . .
O2 O 0.36223(7) 0.1479(3) 0.0735(2) 0.0416(7) Uani 1 1 d . . . . .
P003 P 0.37656(2) 0.56722(7) 0.48648(5) 0.01508(15) Uani 1 1 d . . . . .
P004 P 0.36445(2) 0.55990(7) 0.83154(5) 0.01608(15) Uani 1 1 d . . . . .
F005 F 0.33404(5) 0.46520(16) 0.85350(12) 0.0196(4) Uani 1 1 d . . . . .
F006 F 0.33471(5) 0.76942(17) 0.87826(12) 0.0230(4) Uani 1 1 d . . . . .
F007 F 0.40405(5) 0.66501(16) 0.51575(12) 0.0180(4) Uani 1 1 d . . . . .
F008 F 0.33495(5) 0.74007(16) 0.74648(12) 0.0224(4) Uani 1 1 d . . . . .
F009 F 0.42524(5) 0.46036(18) 0.89664(13) 0.0252(4) Uani 1 1 d . . . . .
F00A F 0.42928(5) 0.46178(18) 0.57337(13) 0.0252(4) Uani 1 1 d . . . . .
F00B F 0.34853(5) 0.77561(16) 0.43384(12) 0.0218(4) Uani 1 1 d . . . . .
F00C F 0.33882(5) 0.73836(16) 0.56245(12) 0.0218(4) Uani 1 1 d . . . . .
F00D F 0.37357(6) 0.47443(17) 0.98942(13) 0.0263(4) Uani 1 1 d . . . . .
F00E F 0.34967(5) 0.46994(15) 0.45086(12) 0.0189(4) Uani 1 1 d . . . . .
F00F F 0.42141(5) 0.45197(19) 0.76341(13) 0.0249(4) Uani 1 1 d . . . . .
F00G F 0.39832(5) 0.49602(17) 0.33108(13) 0.0249(4) Uani 1 1 d . . . . .
F00H F 0.33481(5) 0.60896(17) 0.98447(13) 0.0248(4) Uani 1 1 d . . . . .
F00I F 0.44253(5) 0.47989(17) 0.44465(13) 0.0240(4) Uani 1 1 d . . . . .
F00J F 0.39461(5) 0.65547(16) 0.81581(12) 0.0200(4) Uani 1 1 d . . . . .
F00K F 0.28267(5) 0.75859(18) 0.46744(15) 0.0298(5) Uani 1 1 d . . . . .
F00L F 0.40568(6) 0.79467(18) 0.35700(14) 0.0308(5) Uani 1 1 d . . . . .
F00M F 0.27913(5) 0.62139(19) 0.89410(15) 0.0307(5) Uani 1 1 d . . . . .
F00N F 0.44607(5) 0.66730(19) 0.36123(15) 0.0319(5) Uani 1 1 d . . . . .
F00O F 0.28075(6) 0.58538(19) 0.76346(16) 0.0325(5) Uani 1 1 d . . . . .
F00P F 0.35691(5) 0.62196(17) 0.32629(12) 0.0235(4) Uani 1 1 d . . . . .
F00Q F 0.27203(5) 0.75754(17) 0.80647(14) 0.0268(4) Uani 1 1 d . . . . .
F00R F 0.28725(5) 0.5914(2) 0.52403(15) 0.0322(5) Uani 1 1 d . . . . .
F00S F 0.39803(6) 0.29759(19) 0.40822(15) 0.0347(5) Uani 1 1 d . . . . .
F00T F 0.43781(6) 0.26486(18) 0.49849(15) 0.0320(5) Uani 1 1 d . . . . .
F00U F 0.42565(6) 0.6492(2) 0.97766(15) 0.0349(5) Uani 1 1 d . . . . .
F00V F 0.38421(6) 0.77286(19) 0.98525(15) 0.0333(5) Uani 1 1 d . . . . .
F00W F 0.29646(5) 0.6123(2) 0.39348(15) 0.0319(5) Uani 1 1 d . . . . .
F00X F 0.38425(6) 0.28514(18) 0.53697(17) 0.0349(5) Uani 1 1 d . . . . .
F00Y F 0.42320(6) 0.25171(19) 0.83759(16) 0.0340(5) Uani 1 1 d . . . . .
F00Z F 0.37612(6) 0.2825(2) 0.90642(17) 0.0369(5) Uani 1 1 d . . . . .
F010 F 0.39032(7) 0.6467(2) 1.08098(14) 0.0415(6) Uani 1 1 d . . . . .
F011 F 0.37450(6) 0.27801(19) 0.77347(16) 0.0360(5) Uani 1 1 d . . . . .
O012 O 0.30499(7) -0.0864(2) 0.19656(16) 0.0279(5) Uani 1 1 d . . . . .
F013 F 0.41456(7) 0.6853(2) 0.25271(14) 0.0396(6) Uani 1 1 d . . . . .
O014 O 0.27464(7) 0.1723(2) -0.02942(15) 0.0240(5) Uani 1 1 d . . . . .
O015 O 0.49729(6) 0.5748(2) 0.71195(17) 0.0267(5) Uani 1 1 d . . . . .
O016 O 0.40092(7) 0.9334(2) 0.61820(17) 0.0273(5) Uani 1 1 d . . . . .
O017 O 0.29715(7) -0.0482(2) 0.02842(16) 0.0262(5) Uani 1 1 d . . . . .
O018 O 0.23177(7) 0.0891(2) 0.20615(17) 0.0277(5) Uani 1 1 d . . . . .
O019 O 0.43546(6) 0.9365(2) 0.77280(17) 0.0259(5) Uani 1 1 d . . . . .
O01A O 0.28604(7) 0.3588(2) 0.07799(18) 0.0305(6) Uani 1 1 d . . . . .
O01B O 0.45911(7) 0.8692(2) 0.51840(17) 0.0288(5) Uani 1 1 d . . . . .
O01C O 0.47537(7) 0.7486(2) 0.82506(17) 0.0283(5) Uani 1 1 d . . . . .
O01D O 0.51150(7) 0.7159(2) 0.57553(17) 0.0284(5) Uani 1 1 d . . . . .
O01E O 0.29435(8) 0.3261(2) 0.24601(19) 0.0349(6) Uani 1 1 d . . . . .
O01F O 0.51129(8) 0.1292(3) 0.60155(19) 0.0370(6) Uani 1 1 d . . . . .
N01I N 0.36380(7) 0.5314(2) 0.59018(17) 0.0159(5) Uani 1 1 d . . . . .
C01L C 0.34003(8) 0.6881(3) 0.4868(2) 0.0180(6) Uani 1 1 d . . . . .
C01M C 0.28998(9) 0.6600(3) 0.8213(2) 0.0217(7) Uani 1 1 d . . . . .
C01N C 0.33746(8) 0.4515(3) 0.6099(2) 0.0167(6) Uani 1 1 d . . . . .
H01N H 0.324273 0.406700 0.571784 0.020 Uiso 1 1 calc R U . . .
C01O C 0.37743(8) 0.5812(2) 0.6603(2) 0.0162(6) Uani 1 1 d . . . . .
C01P C 0.39331(9) 0.3128(3) 0.8382(2) 0.0266(7) Uani 1 1 d . . . . .
C01Q C 0.39239(10) 0.6628(3) 0.9988(2) 0.0269(7) Uani 1 1 d . . . . .
C01R C 0.41536(8) 0.4543(3) 0.4961(2) 0.0202(6) Uani 1 1 d . . . . .
C01S C 0.50044(10) 0.5658(3) 0.7998(3) 0.0296(8) Uani 1 1 d . . . . .
H01C H 0.520618 0.515712 0.813307 0.035 Uiso 1 1 calc R U . . .
H01D H 0.479099 0.528989 0.822341 0.035 Uiso 1 1 calc R U . . .
C01T C 0.33446(8) 0.4502(3) 0.6920(2) 0.0176(6) Uani 1 1 d . . . . .
H01T H 0.318797 0.404203 0.723490 0.021 Uiso 1 1 calc R U . . .
C01U C 0.41387(9) 0.6877(3) 0.3355(2) 0.0240(7) Uani 1 1 d . . . . .
C01V C 0.38723(9) 0.5966(3) 0.3669(2) 0.0204(6) Uani 1 1 d . . . . .
C01W C 0.27904(11) -0.0307(3) -0.0471(2) 0.0287(8) Uani 1 1 d . . . . .
H01E H 0.253464 -0.033892 -0.037411 0.034 Uiso 1 1 calc R U . . .
H01F H 0.285302 -0.091890 -0.087060 0.034 Uiso 1 1 calc R U . . .
C01X C 0.30119(9) 0.6606(3) 0.4667(2) 0.0225(7) Uani 1 1 d . . . . .
C01Y C 0.40832(9) 0.3245(3) 0.4841(2) 0.0252(7) Uani 1 1 d . . . . .
C01Z C 0.40196(8) 0.4421(3) 0.8336(2) 0.0204(6) Uani 1 1 d . . . . .
C020 C 0.47665(11) 0.8565(3) 0.8660(2) 0.0311(8) Uani 1 1 d . . . . .
H02A H 0.494964 0.905641 0.840819 0.037 Uiso 1 1 calc R U . . .
H02B H 0.482393 0.845353 0.925166 0.037 Uiso 1 1 calc R U . . .
C021 C 0.31376(11) -0.1729(3) 0.1374(3) 0.0313(8) Uani 1 1 d . . . . .
H02C H 0.310469 -0.250339 0.161862 0.038 Uiso 1 1 calc R U . . .
H02D H 0.338571 -0.164945 0.120674 0.038 Uiso 1 1 calc R U . . .
C022 C 0.40439(10) 0.9627(3) 0.5332(3) 0.0301(8) Uani 1 1 d . . . . .
H02E H 0.391714 1.035571 0.522667 0.036 Uiso 1 1 calc R U . . .
H02F H 0.393343 0.901826 0.499205 0.036 Uiso 1 1 calc R U . . .
C023 C 0.40078(10) 1.0297(3) 0.6718(3) 0.0310(8) Uani 1 1 d . . . . .
H02G H 0.379370 1.076136 0.662839 0.037 Uiso 1 1 calc R U . . .
H02H H 0.421402 1.079049 0.660727 0.037 Uiso 1 1 calc R U . . .
C024 C 0.21301(10) -0.0152(3) 0.1922(3) 0.0298(8) Uani 1 1 d . . . . .
H02I H 0.195768 -0.028379 0.236996 0.036 Uiso 1 1 calc R U . . .
H02J H 0.229267 -0.081539 0.190270 0.036 Uiso 1 1 calc R U . . .
C025 C 0.36702(9) 0.5792(3) 0.9549(2) 0.0225(7) Uani 1 1 d . . . . .
C026 C 0.28894(10) 0.0849(3) -0.0813(2) 0.0291(8) Uani 1 1 d . . . . .
H02K H 0.314750 0.092207 -0.083359 0.035 Uiso 1 1 calc R U . . .
H02L H 0.279729 0.093234 -0.138229 0.035 Uiso 1 1 calc R U . . .
C027 C 0.29043(11) -0.1585(3) 0.0638(3) 0.0301(8) Uani 1 1 d . . . . .
H02M H 0.295205 -0.219807 0.022770 0.036 Uiso 1 1 calc R U . . .
H02N H 0.265587 -0.164138 0.080863 0.036 Uiso 1 1 calc R U . . .
C028 C 0.28397(11) 0.2847(3) -0.0580(3) 0.0319(8) Uani 1 1 d . . . . .
H02O H 0.274510 0.297360 -0.114331 0.038 Uiso 1 1 calc R U . . .
H02P H 0.309769 0.292274 -0.060359 0.038 Uiso 1 1 calc R U . . .
C029 C 0.40186(10) 0.9857(3) 0.7598(3) 0.0310(8) Uani 1 1 d . . . . .
H02Q H 0.397860 1.049676 0.799102 0.037 Uiso 1 1 calc R U . . .
H02R H 0.383415 0.926961 0.768333 0.037 Uiso 1 1 calc R U . . .
C02A C 0.50546(10) 0.6814(3) 0.8410(3) 0.0332(8) Uani 1 1 d . . . . .
H02S H 0.508618 0.671248 0.901341 0.040 Uiso 1 1 calc R U . . .
H02T H 0.526515 0.719974 0.818483 0.040 Uiso 1 1 calc R U . . .
C02B C 0.26911(11) 0.3713(3) 0.0004(3) 0.0322(8) Uani 1 1 d . . . . .
H02U H 0.272903 0.450016 -0.021341 0.039 Uiso 1 1 calc R U . . .
H02V H 0.243616 0.358902 0.006795 0.039 Uiso 1 1 calc R U . . .
C02C C 0.20889(11) 0.1769(3) 0.1769(3) 0.0350(9) Uani 1 1 d . . . . .
H02W H 0.221818 0.249671 0.167666 0.042 Uiso 1 1 calc R U . . .
H02X H 0.189789 0.191181 0.217000 0.042 Uiso 1 1 calc R U . . .
C02D C 0.51150(11) 0.2504(4) 0.6157(3) 0.0340(9) Uani 1 1 d . . . . .
H02Y H 0.503347 0.292477 0.566040 0.041 Uiso 1 1 calc R U . . .
H02Z H 0.535307 0.277372 0.630158 0.041 Uiso 1 1 calc R U . . .
C02E C 0.49424(11) 0.1638(3) 0.7412(2) 0.0317(8) Uani 1 1 d . . . . .
H010 H 0.472745 0.136084 0.769086 0.038 Uiso 1 1 calc R U . . .
H011 H 0.512080 0.182134 0.783689 0.038 Uiso 1 1 calc R U . . .
C02F C 0.19446(11) -0.0003(4) 0.1092(3) 0.0350(9) Uani 1 1 d . . . . .
H012 H 0.170273 -0.030746 0.111383 0.042 Uiso 1 1 calc R U . . .
H013 H 0.207387 -0.039683 0.064247 0.042 Uiso 1 1 calc R U . . .
C02G C 0.27727(11) 0.4475(3) 0.1349(3) 0.0360(9) Uani 1 1 d . . . . .
H014 H 0.252391 0.440875 0.151426 0.043 Uiso 1 1 calc R U . . .
H015 H 0.280845 0.523939 0.109087 0.043 Uiso 1 1 calc R U . . .
C02H C 0.44195(10) 0.9766(3) 0.5070(3) 0.0307(8) Uani 1 1 d . . . . .
H016 H 0.443127 0.999838 0.448104 0.037 Uiso 1 1 calc R U . . .
H017 H 0.453459 1.036808 0.540718 0.037 Uiso 1 1 calc R U . . .
C02I C 0.53021(10) 0.5748(3) 0.6715(3) 0.0307(8) Uani 1 1 d . . . . .
H018 H 0.541566 0.498599 0.677532 0.037 Uiso 1 1 calc R U . . .
H019 H 0.545707 0.633721 0.696411 0.037 Uiso 1 1 calc R U . . .
C02J C 0.50882(11) 0.7519(4) 0.4923(3) 0.0349(8) Uani 1 1 d . . . . .
H01G H 0.493388 0.698587 0.461405 0.042 Uiso 1 1 calc R U . . .
H01H H 0.532238 0.750592 0.466046 0.042 Uiso 1 1 calc R U . . .
C02K C 0.49410(10) 0.8715(3) 0.4889(3) 0.0313(8) Uani 1 1 d . . . . .
H01I H 0.508391 0.923784 0.523544 0.038 Uiso 1 1 calc R U . . .
H01J H 0.494601 0.900340 0.431246 0.038 Uiso 1 1 calc R U . . .
C02L C 0.38168(12) 0.0568(4) 0.0367(3) 0.0389(10) Uani 1 1 d . . . . .
H01K H 0.394166 0.084336 -0.013173 0.047 Uiso 1 1 calc R U . . .
H01L H 0.365960 -0.007209 0.020631 0.047 Uiso 1 1 calc R U . . .
C02M C 0.30031(12) 0.4351(4) 0.2088(3) 0.0404(10) Uani 1 1 d . . . . .
H01M H 0.325154 0.441672 0.192045 0.048 Uiso 1 1 calc R U . . .
H01O H 0.295189 0.497106 0.249086 0.048 Uiso 1 1 calc R U . . .
C02N C 0.44157(11) 0.9131(3) 0.8576(2) 0.0306(8) Uani 1 1 d . . . . .
H01P H 0.423073 0.861547 0.879339 0.037 Uiso 1 1 calc R U . . .
H01Q H 0.441103 0.985582 0.889802 0.037 Uiso 1 1 calc R U . . .
C02O C 0.50792(13) 0.0749(4) 0.6802(3) 0.0434(11) Uani 1 1 d . . . . .
H01R H 0.530927 0.045291 0.698712 0.052 Uiso 1 1 calc R U . . .
H01S H 0.491443 0.009253 0.676399 0.052 Uiso 1 1 calc R U . . .
C02P C 0.48657(13) 0.2679(4) 0.6873(3) 0.0387(10) Uani 1 1 d . . . . .
H01U H 0.461914 0.268213 0.668381 0.046 Uiso 1 1 calc R U . . .
H01V H 0.491559 0.340634 0.716941 0.046 Uiso 1 1 calc R U . . .
C02Q C 0.52419(11) 0.6010(3) 0.5822(3) 0.0330(8) Uani 1 1 d . . . . .
H01W H 0.546344 0.592808 0.550928 0.040 Uiso 1 1 calc R U . . .
H01X H 0.506877 0.546520 0.558784 0.040 Uiso 1 1 calc R U . . .
C02R C 0.30863(13) 0.1940(4) 0.3540(3) 0.0409(10) Uani 1 1 d . . . . .
H01Y H 0.321096 0.186772 0.407411 0.049 Uiso 1 1 calc R U . . .
H01Z H 0.283259 0.184685 0.364502 0.049 Uiso 1 1 calc R U . . .
C02S C 0.19452(11) 0.1309(4) 0.0966(3) 0.0383(10) Uani 1 1 d . . . . .
H020 H 0.209663 0.152906 0.049461 0.046 Uiso 1 1 calc R U . . .
H021 H 0.170540 0.159979 0.086489 0.046 Uiso 1 1 calc R U . . .
C02T C 0.31537(13) 0.3098(4) 0.3178(3) 0.0425(10) Uani 1 1 d . . . . .
H022 H 0.309854 0.370054 0.359190 0.051 Uiso 1 1 calc R U . . .
H023 H 0.340423 0.316832 0.302952 0.051 Uiso 1 1 calc R U . . .
C02U C 0.32540(14) -0.0948(4) 0.2696(3) 0.0423(11) Uani 1 1 d . . . . .
H024 H 0.350402 -0.081713 0.256503 0.051 Uiso 1 1 calc R U . . .
H025 H 0.322975 -0.172585 0.293974 0.051 Uiso 1 1 calc R U . . .
C02V C 0.40738(12) 0.0176(4) 0.1018(3) 0.0450(11) Uani 1 1 d . . . . .
H026 H 0.429586 -0.008235 0.076214 0.054 Uiso 1 1 calc R U . . .
H027 H 0.397556 -0.046225 0.135116 0.054 Uiso 1 1 calc R U . . .
C02W C 0.41314(15) 0.1243(4) 0.1548(4) 0.0528(12) Uani 1 1 d . . . . .
H028 H 0.437574 0.151946 0.150311 0.063 Uiso 1 1 calc R U . . .
H029 H 0.407764 0.108408 0.213633 0.063 Uiso 1 1 calc R U . . .
C02X C 0.31286(14) -0.0058(4) 0.3297(3) 0.0442(10) Uani 1 1 d . . . . .
H030 H 0.287328 -0.014333 0.338274 0.053 Uiso 1 1 calc R U . . .
H031 H 0.324656 -0.016791 0.383678 0.053 Uiso 1 1 calc R U . . .
C02Y C 0.38750(13) 0.2120(4) 0.1185(4) 0.0542(13) Uani 1 1 d . . . . .
H032 H 0.376105 0.256546 0.163264 0.065 Uiso 1 1 calc R U . . .
H033 H 0.399904 0.266278 0.081458 0.065 Uiso 1 1 calc R U . . .

loop_
_atom_site_aniso_label
_atom_site_aniso_U_11
_atom_site_aniso_U_22
_atom_site_aniso_U_33
_atom_site_aniso_U_23
_atom_site_aniso_U_13
_atom_site_aniso_U_12
K001 0.0183(3) 0.0202(3) 0.0220(3) -0.0001(3) -0.0029(3) -0.0021(2)
O1 0.0361(14) 0.0444(16) 0.0190(12) -0.0025(11) -0.0008(11) 0.0031(12)
C1 0.0229(15) 0.0163(14) 0.0164(15) 0.0012(12) 0.0023(13) 0.0009(11)
N1 0.0169(12) 0.0155(12) 0.0168(13) 0.0007(10) 0.0010(10) -0.0009(10)
K002 0.0210(3) 0.0217(3) 0.0186(3) -0.0020(3) -0.0003(3) 0.0010(2)
O2 0.0265(13) 0.0398(16) 0.058(2) -0.0037(15) 0.0073(14) 0.0041(12)
P003 0.0155(3) 0.0167(3) 0.0130(3) -0.0009(3) -0.0003(3) 0.0002(3)
P004 0.0175(3) 0.0172(3) 0.0135(3) 0.0005(3) 0.0012(3) 0.0000(3)
F005 0.0203(9) 0.0195(9) 0.0191(9) 0.0027(7) 0.0030(7) -0.0004(7)
F006 0.0289(10) 0.0200(9) 0.0201(10) -0.0049(7) 0.0026(8) -0.0002(8)
F007 0.0176(8) 0.0208(9) 0.0156(9) 0.0005(7) 0.0007(7) -0.0033(7)
F008 0.0301(10) 0.0190(9) 0.0180(9) 0.0043(7) 0.0056(8) 0.0026(7)
F009 0.0235(10) 0.0340(11) 0.0180(10) 0.0006(8) -0.0054(8) 0.0039(8)
F00A 0.0226(9) 0.0338(11) 0.0191(9) 0.0019(8) -0.0008(8) 0.0072(8)
F00B 0.0262(9) 0.0196(9) 0.0196(9) 0.0033(7) -0.0024(8) 0.0016(7)
F00C 0.0285(10) 0.0217(9) 0.0153(9) -0.0043(7) -0.0015(8) 0.0045(7)
F00D 0.0324(10) 0.0272(10) 0.0193(10) 0.0053(8) 0.0011(9) 0.0044(8)
F00E 0.0198(9) 0.0194(9) 0.0176(9) -0.0034(7) -0.0022(7) -0.0022(7)
F00F 0.0205(9) 0.0359(11) 0.0182(10) -0.0006(8) 0.0017(8) 0.0061(8)
F00G 0.0306(10) 0.0259(10) 0.0182(9) -0.0058(8) 0.0016(9) 0.0029(8)
F00H 0.0263(9) 0.0297(10) 0.0182(9) 0.0004(8) 0.0062(8) 0.0025(8)
F00I 0.0200(9) 0.0284(10) 0.0235(10) 0.0011(8) 0.0074(8) 0.0030(8)
F00J 0.0215(9) 0.0226(9) 0.0159(9) -0.0017(7) -0.0013(7) -0.0040(7)
F00K 0.0231(9) 0.0276(10) 0.0388(13) -0.0033(9) -0.0047(9) 0.0087(8)
F00L 0.0338(11) 0.0246(10) 0.0342(12) 0.0037(9) 0.0077(9) -0.0006(8)
F00M 0.0221(10) 0.0362(12) 0.0338(12) 0.0131(9) 0.0083(9) 0.0031(8)
F00N 0.0226(10) 0.0347(11) 0.0383(12) 0.0082(9) 0.0027(9) -0.0015(8)
F00O 0.0235(10) 0.0311(11) 0.0428(13) -0.0144(10) -0.0022(10) 0.0021(8)
F00P 0.0247(9) 0.0294(10) 0.0163(9) -0.0014(8) -0.0052(8) 0.0013(8)
F00Q 0.0262(10) 0.0248(10) 0.0294(11) 0.0018(8) 0.0005(9) 0.0083(8)
F00R 0.0200(10) 0.0359(12) 0.0406(13) 0.0091(10) 0.0009(9) -0.0027(8)
F00S 0.0455(13) 0.0236(11) 0.0351(12) -0.0079(9) -0.0046(11) 0.0042(9)
F00T 0.0297(10) 0.0268(11) 0.0396(13) 0.0038(9) 0.0053(10) 0.0117(8)
F00U 0.0277(10) 0.0457(13) 0.0312(12) -0.0103(10) -0.0051(10) -0.0030(9)
F00V 0.0401(12) 0.0291(11) 0.0307(12) -0.0091(9) -0.0039(10) -0.0036(9)
F00W 0.0221(10) 0.0409(12) 0.0328(12) -0.0154(10) -0.0075(9) 0.0018(9)
F00X 0.0344(12) 0.0219(10) 0.0485(14) 0.0049(10) 0.0168(11) 0.0018(9)
F00Y 0.0306(11) 0.0307(11) 0.0407(13) -0.0017(10) -0.0056(10) 0.0146(9)
F00Z 0.0406(12) 0.0272(11) 0.0430(14) 0.0097(10) 0.0088(11) 0.0053(9)
F010 0.0554(15) 0.0550(15) 0.0141(10) -0.0023(10) -0.0040(10) -0.0080(12)
F011 0.0397(12) 0.0247(11) 0.0436(13) -0.0057(9) -0.0173(11) 0.0062(9)
O012 0.0339(13) 0.0287(13) 0.0211(12) 0.0016(10) -0.0010(11) 0.0081(11)
F013 0.0526(14) 0.0523(14) 0.0141(10) 0.0032(10) 0.0051(10) -0.0128(12)
O014 0.0298(12) 0.0226(12) 0.0196(12) 0.0021(9) 0.0034(10) 0.0005(9)
O015 0.0213(11) 0.0291(13) 0.0297(14) 0.0004(10) -0.0040(10) 0.0002(10)
O016 0.0286(12) 0.0212(12) 0.0322(14) -0.0010(10) -0.0045(11) -0.0006(9)
O017 0.0348(14) 0.0221(12) 0.0217(13) -0.0022(9) -0.0056(11) 0.0021(10)
O018 0.0260(12) 0.0283(13) 0.0290(14) 0.0001(10) 0.0021(11) 0.0003(10)
O019 0.0246(12) 0.0274(12) 0.0257(13) 0.0004(10) -0.0001(10) 0.0012(10)
O01A 0.0342(13) 0.0224(12) 0.0350(15) -0.0006(11) -0.0001(12) 0.0012(10)
O01B 0.0281(13) 0.0254(12) 0.0328(14) 0.0037(10) 0.0004(11) -0.0011(10)
O01C 0.0280(12) 0.0283(12) 0.0287(14) -0.0045(11) -0.0081(11) 0.0017(10)
O01D 0.0312(13) 0.0284(13) 0.0256(13) -0.0006(10) 0.0020(11) 0.0025(10)
O01E 0.0380(14) 0.0326(14) 0.0341(15) -0.0135(12) -0.0059(12) -0.0046(12)
O01F 0.0425(16) 0.0405(16) 0.0281(14) -0.0053(12) 0.0065(12) -0.0030(13)
N01I 0.0145(11) 0.0176(13) 0.0155(13) -0.0014(10) 0.0010(10) -0.0007(9)
C01L 0.0201(14) 0.0192(15) 0.0146(14) -0.0016(12) -0.0014(12) 0.0013(11)
C01M 0.0232(15) 0.0206(15) 0.0213(16) 0.0020(13) 0.0024(14) 0.0035(12)
C01N 0.0151(13) 0.0176(15) 0.0174(15) -0.0025(11) -0.0001(12) -0.0021(11)
C01O 0.0156(14) 0.0170(13) 0.0159(14) 0.0000(12) -0.0004(12) 0.0014(11)
C01P 0.0243(16) 0.0236(17) 0.032(2) 0.0011(15) -0.0029(15) 0.0073(13)
C01Q 0.0321(18) 0.0319(19) 0.0168(17) -0.0028(14) -0.0013(15) 0.0004(14)
C01R 0.0182(14) 0.0218(16) 0.0207(17) 0.0028(13) 0.0025(13) 0.0040(12)
C01S 0.0281(18) 0.0299(18) 0.0307(19) 0.0049(15) -0.0083(16) 0.0022(14)
C01T 0.0155(13) 0.0179(15) 0.0194(15) 0.0002(12) 0.0023(12) -0.0031(11)
C01U 0.0267(16) 0.0279(17) 0.0174(16) -0.0009(13) 0.0029(14) -0.0001(13)
C01V 0.0222(15) 0.0228(16) 0.0160(15) -0.0035(12) -0.0015(13) 0.0021(12)
C01W 0.0354(19) 0.0300(19) 0.0207(17) -0.0084(14) -0.0062(16) 0.0053(15)
C01X 0.0207(15) 0.0237(16) 0.0230(17) -0.0023(13) -0.0023(13) 0.0042(13)
C01Y 0.0245(16) 0.0241(16) 0.0272(17) 0.0003(14) 0.0056(15) 0.0047(13)
C01Z 0.0179(14) 0.0260(16) 0.0172(15) -0.0011(13) -0.0011(13) 0.0039(12)
C020 0.041(2) 0.0297(19) 0.0230(18) -0.0048(14) -0.0073(16) -0.0008(16)
C021 0.038(2) 0.0246(17) 0.031(2) 0.0001(15) 0.0020(17) 0.0098(15)
C022 0.0309(19) 0.0254(18) 0.034(2) 0.0031(15) -0.0116(16) -0.0007(14)
C023 0.0319(19) 0.0212(16) 0.040(2) -0.0057(15) -0.0103(17) 0.0047(14)
C024 0.0324(19) 0.0231(17) 0.034(2) 0.0031(15) 0.0063(16) -0.0018(14)
C025 0.0267(17) 0.0228(16) 0.0179(16) 0.0023(13) 0.0013(14) 0.0017(13)
C026 0.0328(18) 0.038(2) 0.0168(16) -0.0019(15) 0.0012(15) 0.0077(15)
C027 0.038(2) 0.0196(16) 0.032(2) -0.0054(14) 0.0003(17) 0.0039(14)
C028 0.0358(19) 0.032(2) 0.027(2) 0.0094(16) 0.0051(16) -0.0027(16)
C029 0.0260(17) 0.0294(18) 0.038(2) -0.0080(16) -0.0012(16) 0.0042(14)
C02A 0.0284(18) 0.039(2) 0.033(2) -0.0008(17) -0.0113(17) 0.0025(15)
C02B 0.039(2) 0.0218(17) 0.036(2) 0.0085(15) 0.0015(17) 0.0013(15)
C02C 0.0304(19) 0.0224(17) 0.052(3) 0.0038(17) 0.0105(19) 0.0024(14)
C02D 0.036(2) 0.039(2) 0.027(2) 0.0029(16) -0.0007(16) -0.0105(16)
C02E 0.0336(19) 0.037(2) 0.0240(19) -0.0020(15) 0.0021(16) -0.0103(16)
C02F 0.0321(19) 0.039(2) 0.034(2) -0.0093(17) 0.0016(17) 0.0024(16)
C02G 0.039(2) 0.0192(16) 0.050(3) -0.0080(17) 0.002(2) 0.0007(15)
C02H 0.0351(19) 0.0250(18) 0.032(2) 0.0066(15) -0.0062(16) -0.0040(15)
C02I 0.0203(16) 0.0294(17) 0.042(2) 0.0017(17) -0.0014(16) 0.0041(14)
C02J 0.0363(19) 0.042(2) 0.026(2) -0.0014(17) 0.0065(17) 0.0014(17)
C02K 0.0348(19) 0.034(2) 0.0252(18) 0.0037(15) 0.0045(17) -0.0016(15)
C02L 0.033(2) 0.038(2) 0.045(2) 0.0009(19) 0.0070(19) 0.0070(17)
C02M 0.042(2) 0.0250(19) 0.054(3) -0.0156(18) -0.002(2) -0.0029(16)
C02N 0.038(2) 0.0323(19) 0.0214(17) -0.0014(15) 0.0006(16) 0.0004(16)
C02O 0.043(2) 0.045(2) 0.042(3) 0.0089(19) 0.014(2) 0.0148(19)
C02P 0.047(2) 0.031(2) 0.039(2) -0.0049(17) 0.0114(19) -0.0040(18)
C02Q 0.0316(19) 0.0292(19) 0.038(2) -0.0053(16) 0.0078(17) 0.0038(15)
C02R 0.047(2) 0.055(3) 0.0208(19) -0.0130(18) -0.0046(18) -0.001(2)
C02S 0.0263(18) 0.050(2) 0.038(2) 0.0187(19) 0.0026(17) 0.0035(17)
C02T 0.047(2) 0.049(2) 0.031(2) -0.0163(19) -0.0085(19) -0.009(2)
C02U 0.057(3) 0.044(2) 0.026(2) 0.0061(18) -0.009(2) 0.019(2)
C02V 0.036(2) 0.042(2) 0.057(3) 0.006(2) -0.005(2) 0.0010(18)
C02W 0.050(3) 0.053(3) 0.055(3) -0.002(3) -0.004(2) -0.009(2)
C02X 0.063(3) 0.050(3) 0.0191(18) 0.0067(18) -0.003(2) 0.013(2)
C02Y 0.041(2) 0.041(2) 0.080(4) -0.012(3) 0.006(3) -0.005(2)

loop_
_atom_type_symbol
_atom_type_description
_atom_type_scat_dispersion_real
_atom_type_scat_dispersion_imag
_atom_type_scat_source
C C 0.0181 0.0091 'International Tables Vol C Tables 4.2.6.8 and 6.1.1.4'
H H 0.0000 0.0000 'International Tables Vol C Tables 4.2.6.8 and 6.1.1.4'
N N 0.0311 0.0180 'International Tables Vol C Tables 4.2.6.8 and 6.1.1.4'
O O 0.0492 0.0322 'International Tables Vol C Tables 4.2.6.8 and 6.1.1.4'
F F 0.0727 0.0534 'International Tables Vol C Tables 4.2.6.8 and 6.1.1.4'
P P 0.2955 0.4335 'International Tables Vol C Tables 4.2.6.8 and 6.1.1.4'
K K 0.3868 1.0657 'International Tables Vol C Tables 4.2.6.8 and 6.1.1.4'

loop_
_geom_angle_atom_site_label_1
_geom_angle_atom_site_label_2
_geom_angle_atom_site_label_3
_geom_angle
_geom_angle_site_symmetry_1
_geom_angle_site_symmetry_3
_geom_angle_publ_flag
F007 K001 O016 75.09(7) . . ?
F007 K001 O01C 169.43(7) . . ?
O016 K001 O01C 114.07(8) . . ?
F007 K001 O015 114.41(7) . . ?
O016 K001 O015 162.09(8) . . ?
O01C K001 O015 58.41(7) . . ?
F007 K001 C01O 55.79(8) . . ?
O016 K001 C01O 92.89(8) . . ?
O01C K001 C01O 116.67(9) . . ?
O015 K001 C01O 105.00(8) . . ?
F007 K001 O019 132.05(7) . . ?
O016 K001 O019 57.43(7) . . ?
O01C K001 O019 56.65(7) . . ?
O015 K001 O019 113.11(8) . . ?
C01O K001 O019 116.28(8) . . ?
F007 K001 O01B 65.44(6) . . ?
O016 K001 O01B 57.81(8) . . ?
O01C K001 O01B 123.38(8) . . ?
O015 K001 O01B 110.84(8) . . ?
C01O K001 O01B 119.57(9) . . ?
O019 K001 O01B 92.05(8) . . ?
F007 K001 F00J 108.67(5) . . ?
O016 K001 F00J 98.29(7) . . ?
O01C K001 F00J 65.84(7) . . ?
O015 K001 F00J 92.93(7) . . ?
C01O K001 F00J 53.77(7) . . ?
O019 K001 F00J 74.68(6) . . ?
O01B K001 F00J 155.97(7) . . ?
F007 K001 O01D 90.63(7) . . ?
O016 K001 O01D 111.56(8) . . ?
O01C K001 O01D 90.65(8) . . ?
O015 K001 O01D 55.31(7) . . ?
C01O K001 O01D 132.27(8) . . ?
O019 K001 O01D 111.42(7) . . ?
O01B K001 O01D 55.54(7) . . ?
F00J K001 O01D 147.95(7) . . ?
C02X O1 C02R 111.7(3) . . ?
C02X O1 K002 112.6(2) . . ?
C02R O1 K002 113.2(2) . . ?
F008 C1 F006 104.6(2) . . ?
F008 C1 C01M 104.2(3) . . ?
F006 C1 C01M 105.2(3) . . ?
F008 C1 P004 109.2(2) . . ?
F006 C1 P004 111.5(2) . . ?
C01M C1 P004 120.8(2) . . ?
C01O N1 C01T 111.0(3) . . ?
C01O N1 P004 125.1(2) . . ?
C01T N1 P004 123.9(2) . . ?
O2 K002 O01A 88.01(9) . . ?
O2 K002 O017 78.00(9) . . ?
O01A K002 O017 120.31(8) . . ?
O2 K002 O018 170.77(9) . . ?
O01A K002 O018 101.10(8) . . ?
O017 K002 O018 95.89(8) . . ?
O2 K002 O1 93.60(10) . . ?
O01A K002 O1 119.26(9) . . ?
O017 K002 O1 119.31(8) . . ?
O018 K002 O1 83.31(8) . . ?
O2 K002 O012 93.98(9) . . ?
O01A K002 O012 177.93(9) . . ?
O017 K002 O012 59.68(8) . . ?
O018 K002 O012 76.89(8) . . ?
O1 K002 O012 61.22(8) . . ?
O2 K002 O01E 103.43(9) . . ?
O01A K002 O01E 59.18(9) . . ?
O017 K002 O01E 178.38(9) . . ?
O018 K002 O01E 82.79(8) . . ?
O1 K002 O01E 61.53(9) . . ?
O012 K002 O01E 120.76(9) . . ?
O2 K002 O014 84.93(9) . . ?
O01A K002 O014 60.00(8) . . ?
O017 K002 O014 61.13(7) . . ?
O018 K002 O014 98.27(8) . . ?
O1 K002 O014 178.35(9) . . ?
O012 K002 O014 119.58(8) . . ?
O01E K002 O014 118.07(8) . . ?
O2 K002 C02C 164.75(11) . . ?
O01A K002 C02C 78.27(9) . . ?
O017 K002 C02C 103.11(10) . . ?
O018 K002 C02C 23.41(9) . . ?
O1 K002 C02C 98.88(10) . . ?
O012 K002 C02C 99.69(9) . . ?
O01E K002 C02C 75.30(10) . . ?
O014 K002 C02C 82.47(10) . . ?
C02Y O2 C02L 104.4(3) . . ?
C02Y O2 K002 117.3(3) . . ?
C02L O2 K002 127.4(3) . . ?
F007 P003 F00E 176.32(11) . . ?
F007 P003 N01I 93.78(11) . . ?
F00E P003 N01I 89.89(11) . . ?
F007 P003 C01L 87.65(12) . . ?
F00E P003 C01L 92.75(12) . . ?
N01I P003 C01L 88.28(13) . . ?
F007 P003 C01R 87.49(12) . . ?
F00E P003 C01R 92.32(12) . . ?
N01I P003 C01R 88.69(13) . . ?
C01L P003 C01R 174.09(15) . . ?
F007 P003 C01V 91.75(12) . . ?
F00E P003 C01V 84.59(12) . . ?
N01I P003 C01V 174.45(13) . . ?
C01L P003 C01V 91.45(14) . . ?
C01R P003 C01V 92.05(14) . . ?
F00J P004 F005 176.48(11) . . ?
F00J P004 N1 93.73(11) . . ?
F005 P004 N1 89.78(11) . . ?
F00J P004 C01Z 87.77(12) . . ?
F005 P004 C01Z 92.63(12) . . ?
N1 P004 C01Z 88.17(13) . . ?
F00J P004 C1 87.44(12) . . ?
F005 P004 C1 92.39(12) . . ?
N1 P004 C1 88.33(13) . . ?
C01Z P004 C1 173.87(15) . . ?
F00J P004 C025 92.55(13) . . ?
F005 P004 C025 83.95(13) . . ?
N1 P004 C025 173.69(14) . . ?
C01Z P004 C025 91.45(15) . . ?
C1 P004 C025 92.58(14) . . ?
P003 F007 K001 137.37(10) . . ?
P004 F00J K001 135.17(10) . . ?
C02U O012 C021 112.4(3) . . ?
C02U O012 K002 114.4(2) . . ?
C021 O012 K002 116.7(2) . . ?
C026 O014 C028 111.4(3) . . ?
C026 O014 K002 109.8(2) . . ?
C028 O014 K002 111.2(2) . . ?
C02I O015 C01S 112.5(3) . . ?
C02I O015 K001 123.1(2) . . ?
C01S O015 K001 111.2(2) . . ?
C023 O016 C022 113.7(3) . . ?
C023 O016 K001 119.0(2) . . ?
C022 O016 K001 113.8(2) . . ?
C01W O017 C027 112.7(3) . . ?
C01W O017 K002 115.4(2) . . ?
C027 O017 K002 116.3(2) . . ?
C02C O018 C024 104.3(3) . . ?
C02C O018 K002 105.7(2) . . ?
C024 O018 K002 123.8(2) . . ?
C02N O019 C029 111.7(3) . . ?
C02N O019 K001 113.4(2) . . ?
C029 O019 K001 107.0(2) . . ?
C02B O01A C02G 113.0(3) . . ?
C02B O01A K002 117.7(2) . . ?
C02G O01A K002 119.0(2) . . ?
C02K O01B C02H 112.0(3) . . ?
C02K O01B K001 120.7(2) . . ?
C02H O01B K001 118.1(2) . . ?
C02A O01C C020 112.0(3) . . ?
C02A O01C K001 119.6(2) . . ?
C020 O01C K001 119.8(2) . . ?
C02J O01D C02Q 112.0(3) . . ?
C02J O01D K001 111.7(2) . . ?
C02Q O01D K001 108.1(2) . . ?
C02M O01E C02T 111.9(3) . . ?
C02M O01E K002 115.0(2) . . ?
C02T O01E K002 112.9(2) . . ?
C02O O01F C02D 107.1(3) . . ?
C01O N01I C01N 111.2(3) . . ?
C01O N01I P003 124.7(2) . . ?
C01N N01I P003 124.0(2) . . ?
F00C C01L F00B 104.6(2) . . ?
F00C C01L C01X 104.1(3) . . ?
F00B C01L C01X 104.4(3) . . ?
F00C C01L P003 109.4(2) . . ?
F00B C01L P003 111.0(2) . . ?
C01X C01L P003 121.9(2) . . ?
F00O C01M F00M 108.8(3) . . ?
F00O C01M F00Q 106.9(3) . . ?
F00M C01M F00Q 106.5(3) . . ?
F00O C01M C1 112.2(3) . . ?
F00M C01M C1 112.7(3) . . ?
F00Q C01M C1 109.5(3) . . ?
C01T C01N N01I 107.1(3) . . ?
C01T C01N H01N 126.4 . . ?
N01I C01N H01N 126.4 . . ?
N01I C01O N1 103.5(2) . . ?
N01I C01O K001 125.3(2) . . ?
N1 C01O K001 130.4(2) . . ?
F00Z C01P F011 107.7(3) . . ?
F00Z C01P F00Y 106.6(3) . . ?
F011 C01P F00Y 106.9(3) . . ?
F00Z C01P C01Z 113.9(3) . . ?
F011 C01P C01Z 111.9(3) . . ?
F00Y C01P C01Z 109.4(3) . . ?
F00U C01Q F00V 107.3(3) . . ?
F00U C01Q F010 107.1(3) . . ?
F00V C01Q F010 106.4(3) . . ?
F00U C01Q C025 114.1(3) . . ?
F00V C01Q C025 112.3(3) . . ?
F010 C01Q C025 109.2(3) . . ?
F00A C01R F00I 104.4(3) . . ?
F00A C01R C01Y 104.2(3) . . ?
F00I C01R C01Y 105.6(3) . . ?
F00A C01R P003 108.7(2) . . ?
F00I C01R P003 112.2(2) . . ?
C01Y C01R P003 120.3(2) . . ?
O015 C01S C02A 112.6(3) . . ?
O015 C01S H01C 109.1 . . ?
C02A C01S H01C 109.1 . . ?
O015 C01S H01D 109.1 . . ?
C02A C01S H01D 109.1 . . ?
H01C C01S H01D 107.8 . . ?
C01N C01T N1 107.2(3) . . ?
C01N C01T H01T 126.4 . . ?
N1 C01T H01T 126.4 . . ?
F00N C01U F00L 107.8(3) . . ?
F00N C01U F013 107.0(3) . . ?
F00L C01U F013 106.6(3) . . ?
F00N C01U C01V 112.7(3) . . ?
F00L C01U C01V 113.5(3) . . ?
F013 C01U C01V 108.9(3) . . ?
F00P C01V F00G 104.1(3) . . ?
F00P C01V C01U 104.6(3) . . ?
F00G C01V C01U 103.9(3) . . ?
F00P C01V P003 109.1(2) . . ?
F00G C01V P003 109.0(2) . . ?
C01U C01V P003 124.3(2) . . ?
O017 C01W C026 108.8(3) . . ?
O017 C01W H01E 109.9 . . ?
C026 C01W H01E 109.9 . . ?
O017 C01W H01F 109.9 . . ?
C026 C01W H01F 109.9 . . ?
H01E C01W H01F 108.3 . . ?
F00W C01X F00R 108.1(3) . . ?
F00W C01X F00K 107.2(3) . . ?
F00R C01X F00K 107.1(3) . . ?
F00W C01X C01L 113.9(3) . . ?
F00R C01X C01L 111.1(3) . . ?
F00K C01X C01L 109.2(3) . . ?
F00S C01Y F00X 107.9(3) . . ?
F00S C01Y F00T 106.7(3) . . ?
F00X C01Y F00T 106.9(3) . . ?
F00S C01Y C01R 113.5(3) . . ?
F00X C01Y C01R 111.9(3) . . ?
F00T C01Y C01R 109.6(3) . . ?
F00F C01Z F009 104.6(2) . . ?
F00F C01Z C01P 103.9(3) . . ?
F009 C01Z C01P 104.7(3) . . ?
F00F C01Z P004 108.9(2) . . ?
F009 C01Z P004 112.1(2) . . ?
C01P C01Z P004 121.3(2) . . ?
O01C C020 C02N 108.3(3) . . ?
O01C C020 H02A 110.0 . . ?
C02N C020 H02A 110.0 . . ?
O01C C020 H02B 110.0 . . ?
C02N C020 H02B 110.0 . . ?
H02A C020 H02B 108.4 . . ?
O012 C021 C027 108.3(3) . . ?
O012 C021 H02C 110.0 . . ?
C027 C021 H02C 110.0 . . ?
O012 C021 H02D 110.0 . . ?
C027 C021 H02D 110.0 . . ?
H02C C021 H02D 108.4 . . ?
O016 C022 C02H 112.8(3) . . ?
O016 C022 H02E 109.0 . . ?
C02H C022 H02E 109.0 . . ?
O016 C022 H02F 109.0 . . ?
C02H C022 H02F 109.0 . . ?
H02E C022 H02F 107.8 . . ?
O016 C023 C029 107.9(3) . . ?
O016 C023 H02G 110.1 . . ?
C029 C023 H02G 110.1 . . ?
O016 C023 H02H 110.1 . . ?
C029 C023 H02H 110.1 . . ?
H02G C023 H02H 108.4 . . ?
O018 C024 C02F 106.0(3) . . ?
O018 C024 H02I 110.5 . . ?
C02F C024 H02I 110.5 . . ?
O018 C024 H02J 110.5 . . ?
C02F C024 H02J 110.5 . . ?
H02I C024 H02J 108.7 . . ?
F00D C025 F00H 104.4(3) . . ?
F00D C025 C01Q 105.0(3) . . ?
F00H C025 C01Q 104.3(3) . . ?
F00D C025 P004 108.4(2) . . ?
F00H C025 P004 109.4(2) . . ?
C01Q C025 P004 123.8(2) . . ?
O014 C026 C01W 108.9(3) . . ?
O014 C026 H02K 109.9 . . ?
C01W C026 H02K 109.9 . . ?
O014 C026 H02L 109.9 . . ?
C01W C026 H02L 109.9 . . ?
H02K C026 H02L 108.3 . . ?
O017 C027 C021 108.2(3) . . ?
O017 C027 H02M 110.1 . . ?
C021 C027 H02M 110.1 . . ?
O017 C027 H02N 110.1 . . ?
C021 C027 H02N 110.1 . . ?
H02M C027 H02N 108.4 . . ?
O014 C028 C02B 108.4(3) . . ?
O014 C028 H02O 110.0 . . ?
C02B C028 H02O 110.0 . . ?
O014 C028 H02P 110.0 . . ?
C02B C028 H02P 110.0 . . ?
H02O C028 H02P 108.4 . . ?
O019 C029 C023 107.5(3) . . ?
O019 C029 H02Q 110.2 . . ?
C023 C029 H02Q 110.2 . . ?
O019 C029 H02R 110.2 . . ?
C023 C029 H02R 110.2 . . ?
H02Q C029 H02R 108.5 . . ?
O01C C02A C01S 107.9(3) . . ?
O01C C02A H02S 110.1 . . ?
C01S C02A H02S 110.1 . . ?
O01C C02A H02T 110.1 . . ?
C01S C02A H02T 110.1 . . ?
H02S C02A H02T 108.4 . . ?
O01A C02B C028 108.5(3) . . ?
O01A C02B H02U 110.0 . . ?
C028 C02B H02U 110.0 . . ?
O01A C02B H02V 110.0 . . ?
C028 C02B H02V 110.0 . . ?
H02U C02B H02V 108.4 . . ?
O018 C02C C02S 104.8(3) . . ?
O018 C02C K002 50.92(17) . . ?
C02S C02C K002 98.4(2) . . ?
O018 C02C H02W 110.8 . . ?
C02S C02C H02W 110.8 . . ?
K002 C02C H02W 66.4 . . ?
O018 C02C H02X 110.8 . . ?
C02S C02C H02X 110.8 . . ?
K002 C02C H02X 149.6 . . ?
H02W C02C H02X 108.9 . . ?
O01F C02D C02P 104.6(3) . . ?
O01F C02D H02Y 110.8 . . ?
C02P C02D H02Y 110.8 . . ?
O01F C02D H02Z 110.8 . . ?
C02P C02D H02Z 110.8 . . ?
H02Y C02D H02Z 108.9 . . ?
C02P C02E C02O 103.5(3) . . ?
C02P C02E H010 111.1 . . ?
C02O C02E H010 111.1 . . ?
C02P C02E H011 111.1 . . ?
C02O C02E H011 111.1 . . ?
H010 C02E H011 109.0 . . ?
C024 C02F C02S 103.2(3) . . ?
C024 C02F H012 111.1 . . ?
C02S C02F H012 111.1 . . ?
C024 C02F H013 111.1 . . ?
C02S C02F H013 111.1 . . ?
H012 C02F H013 109.1 . . ?
O01A C02G C02M 108.0(3) . . ?
O01A C02G H014 110.1 . . ?
C02M C02G H014 110.1 . . ?
O01A C02G H015 110.1 . . ?
C02M C02G H015 110.1 . . ?
H014 C02G H015 108.4 . . ?
O01B C02H C022 108.0(3) . . ?
O01B C02H H016 110.1 . . ?
C022 C02H H016 110.1 . . ?
O01B C02H H017 110.1 . . ?
C022 C02H H017 110.1 . . ?
H016 C02H H017 108.4 . . ?
O015 C02I C02Q 108.0(3) . . ?
O015 C02I H018 110.1 . . ?
C02Q C02I H018 110.1 . . ?
O015 C02I H019 110.1 . . ?
C02Q C02I H019 110.1 . . ?
H018 C02I H019 108.4 . . ?
O01D C02J C02K 109.7(3) . . ?
O01D C02J H01G 109.7 . . ?
C02K C02J H01G 109.7 . . ?
O01D C02J H01H 109.7 . . ?
C02K C02J H01H 109.7 . . ?
H01G C02J H01H 108.2 . . ?
O01B C02K C02J 108.9(3) . . ?
O01B C02K H01I 109.9 . . ?
C02J C02K H01I 109.9 . . ?
O01B C02K H01J 109.9 . . ?
C02J C02K H01J 109.9 . . ?
H01I C02K H01J 108.3 . . ?
O2 C02L C02V 105.8(4) . . ?
O2 C02L H01K 110.6 . . ?
C02V C02L H01K 110.6 . . ?
O2 C02L H01L 110.6 . . ?
C02V C02L H01L 110.6 . . ?
H01K C02L H01L 108.7 . . ?
O01E C02M C02G 109.3(3) . . ?
O01E C02M H01M 109.8 . . ?
C02G C02M H01M 109.8 . . ?
O01E C02M H01O 109.8 . . ?
C02G C02M H01O 109.8 . . ?
H01M C02M H01O 108.3 . . ?
O019 C02N C020 108.6(3) . . ?
O019 C02N H01P 110.0 . . ?
C020 C02N H01P 110.0 . . ?
O019 C02N H01Q 110.0 . . ?
C020 C02N H01Q 110.0 . . ?
H01P C02N H01Q 108.4 . . ?
O01F C02O C02E 108.0(3) . . ?
O01F C02O H01R 110.1 . . ?
C02E C02O H01R 110.1 . . ?
O01F C02O H01S 110.1 . . ?
C02E C02O H01S 110.1 . . ?
H01R C02O H01S 108.4 . . ?
C02D C02P C02E 102.2(3) . . ?
C02D C02P H01U 111.3 . . ?
C02E C02P H01U 111.3 . . ?
C02D C02P H01V 111.3 . . ?
C02E C02P H01V 111.3 . . ?
H01U C02P H01V 109.2 . . ?
O01D C02Q C02I 108.4(3) . . ?
O01D C02Q H01W 110.0 . . ?
C02I C02Q H01W 110.0 . . ?
O01D C02Q H01X 110.0 . . ?
C02I C02Q H01X 110.0 . . ?
H01W C02Q H01X 108.4 . . ?
O1 C02R C02T 110.2(4) . . ?
O1 C02R H01Y 109.6 . . ?
C02T C02R H01Y 109.6 . . ?
O1 C02R H01Z 109.6 . . ?
C02T C02R H01Z 109.6 . . ?
H01Y C02R H01Z 108.1 . . ?
C02C C02S C02F 103.8(3) . . ?
C02C C02S H020 111.0 . . ?
C02F C02S H020 111.0 . . ?
C02C C02S H021 111.0 . . ?
C02F C02S H021 111.0 . . ?
H020 C02S H021 109.0 . . ?
O01E C02T C02R 110.0(3) . . ?
O01E C02T H022 109.7 . . ?
C02R C02T H022 109.7 . . ?
O01E C02T H023 109.7 . . ?
C02R C02T H023 109.7 . . ?
H022 C02T H023 108.2 . . ?
O012 C02U C02X 108.5(3) . . ?
O012 C02U H024 110.0 . . ?
C02X C02U H024 110.0 . . ?
O012 C02U H025 110.0 . . ?
C02X C02U H025 110.0 . . ?
H024 C02U H025 108.4 . . ?
C02L C02V C02W 103.9(4) . . ?
C02L C02V H026 111.0 . . ?
C02W C02V H026 111.0 . . ?
C02L C02V H027 111.0 . . ?
C02W C02V H027 111.0 . . ?
H026 C02V H027 109.0 . . ?
C02V C02W C02Y 103.5(4) . . ?
C02V C02W H028 111.1 . . ?
C02Y C02W H028 111.1 . . ?
C02V C02W H029 111.1 . . ?
C02Y C02W H029 111.1 . . ?
H028 C02W H029 109.0 . . ?
O1 C02X C02U 109.8(4) . . ?
O1 C02X H030 109.7 . . ?
C02U C02X H030 109.7 . . ?
O1 C02X H031 109.7 . . ?
C02U C02X H031 109.7 . . ?
H030 C02X H031 108.2 . . ?
O2 C02Y C02W 106.4(4) . . ?
O2 C02Y H032 110.4 . . ?
C02W C02Y H032 110.4 . . ?
O2 C02Y H033 110.4 . . ?
C02W C02Y H033 110.4 . . ?
H032 C02Y H033 108.6 . . ?

loop_
_geom_bond_atom_site_label_1
_geom_bond_atom_site_label_2
_geom_bond_distance
_geom_bond_site_symmetry_2
_geom_bond_publ_flag
K001 F007 2.885(2) . ?
K001 O016 2.909(3) . ?
K001 O01C 2.914(3) . ?
K001 O015 2.923(3) . ?
K001 C01O 2.944(3) . ?
K001 O019 2.971(3) . ?
K001 O01B 2.977(3) . ?
K001 F00J 3.099(2) . ?
K001 O01D 3.100(3) . ?
O1 C02X 1.424(6) . ?
O1 C02R 1.427(5) . ?
O1 K002 2.789(3) . ?
C1 F008 1.358(4) . ?
C1 F006 1.368(4) . ?
C1 C01M 1.550(4) . ?
C1 P004 1.981(3) . ?
N1 C01O 1.378(4) . ?
N1 C01T 1.408(4) . ?
N1 P004 1.794(3) . ?
K002 O2 2.704(3) . ?
K002 O01A 2.772(3) . ?
K002 O017 2.776(3) . ?
K002 O018 2.782(3) . ?
K002 O012 2.790(3) . ?
K002 O01E 2.816(3) . ?
K002 O014 2.845(3) . ?
K002 C02C 3.450(4) . ?
O2 C02Y 1.419(6) . ?
O2 C02L 1.423(5) . ?
P003 F007 1.6174(19) . ?
P003 F00E 1.6318(19) . ?
P003 N01I 1.794(3) . ?
P003 C01L 1.979(3) . ?
P003 C01R 1.985(3) . ?
P003 C01V 2.004(4) . ?
P004 F00J 1.620(2) . ?
P004 F005 1.638(2) . ?
P004 C01Z 1.981(3) . ?
P004 C025 2.009(4) . ?
F009 C01Z 1.369(4) . ?
F00A C01R 1.360(4) . ?
F00B C01L 1.368(4) . ?
F00C C01L 1.355(4) . ?
F00D C025 1.362(4) . ?
F00F C01Z 1.361(4) . ?
F00G C01V 1.370(4) . ?
F00H C025 1.364(4) . ?
F00I C01R 1.362(4) . ?
F00K C01X 1.340(4) . ?
F00L C01U 1.327(4) . ?
F00M C01M 1.325(4) . ?
F00N C01U 1.320(4) . ?
F00O C01M 1.322(4) . ?
F00P C01V 1.364(4) . ?
F00Q C01M 1.346(4) . ?
F00R C01X 1.337(4) . ?
F00S C01Y 1.325(5) . ?
F00T C01Y 1.343(4) . ?
F00U C01Q 1.325(4) . ?
F00V C01Q 1.333(5) . ?
F00W C01X 1.323(4) . ?
F00X C01Y 1.336(4) . ?
F00Y C01P 1.344(4) . ?
F00Z C01P 1.330(5) . ?
F010 C01Q 1.343(4) . ?
F011 C01P 1.333(5) . ?
O012 C02U 1.418(5) . ?
O012 C021 1.426(5) . ?
F013 C01U 1.339(4) . ?
O014 C026 1.426(4) . ?
O014 C028 1.429(4) . ?
O015 C02I 1.417(5) . ?
O015 C01S 1.429(5) . ?
O016 C023 1.415(5) . ?
O016 C022 1.421(5) . ?
O017 C01W 1.417(5) . ?
O017 C027 1.427(5) . ?
O018 C02C 1.424(5) . ?
O018 C024 1.425(5) . ?
O019 C02N 1.417(5) . ?
O019 C029 1.420(4) . ?
O01A C02B 1.418(5) . ?
O01A C02G 1.421(5) . ?
O01B C02K 1.420(5) . ?
O01B C02H 1.420(5) . ?
O01C C02A 1.413(5) . ?
O01C C020 1.418(5) . ?
O01D C02J 1.413(5) . ?
O01D C02Q 1.423(5) . ?
O01E C02M 1.419(6) . ?
O01E C02T 1.424(6) . ?
O01F C02O 1.424(6) . ?
O01F C02D 1.426(5) . ?
N01I C01O 1.375(4) . ?
N01I C01N 1.406(4) . ?
C01L C01X 1.552(4) . ?
C01N C01T 1.332(5) . ?
C01N H01N 0.9500 . ?
C01P C01Z 1.539(5) . ?
C01Q C025 1.544(5) . ?
C01R C01Y 1.544(5) . ?
C01S C02A 1.509(6) . ?
C01S H01C 0.9900 . ?
C01S H01D 0.9900 . ?
C01T H01T 0.9500 . ?
C01U C01V 1.553(5) . ?
C01W C026 1.500(6) . ?
C01W H01E 0.9900 . ?
C01W H01F 0.9900 . ?
C020 C02N 1.498(6) . ?
C020 H02A 0.9900 . ?
C020 H02B 0.9900 . ?
C021 C027 1.496(6) . ?
C021 H02C 0.9900 . ?
C021 H02D 0.9900 . ?
C022 C02H 1.505(6) . ?
C022 H02E 0.9900 . ?
C022 H02F 0.9900 . ?
C023 C029 1.511(6) . ?
C023 H02G 0.9900 . ?
C023 H02H 0.9900 . ?
C024 C02F 1.528(6) . ?
C024 H02I 0.9900 . ?
C024 H02J 0.9900 . ?
C026 H02K 0.9900 . ?
C026 H02L 0.9900 . ?
C027 H02M 0.9900 . ?
C027 H02N 0.9900 . ?
C028 C02B 1.492(6) . ?
C028 H02O 0.9900 . ?
C028 H02P 0.9900 . ?
C029 H02Q 0.9900 . ?
C029 H02R 0.9900 . ?
C02A H02S 0.9900 . ?
C02A H02T 0.9900 . ?
C02B H02U 0.9900 . ?
C02B H02V 0.9900 . ?
C02C C02S 1.506(7) . ?
C02C H02W 0.9900 . ?
C02C H02X 0.9900 . ?
C02D C02P 1.512(6) . ?
C02D H02Y 0.9900 . ?
C02D H02Z 0.9900 . ?
C02E C02P 1.519(6) . ?
C02E C02O 1.521(6) . ?
C02E H010 0.9900 . ?
C02E H011 0.9900 . ?
C02F C02S 1.537(6) . ?
C02F H012 0.9900 . ?
C02F H013 0.9900 . ?
C02G C02M 1.491(7) . ?
C02G H014 0.9900 . ?
C02G H015 0.9900 . ?
C02H H016 0.9900 . ?
C02H H017 0.9900 . ?
C02I C02Q 1.494(6) . ?
C02I H018 0.9900 . ?
C02I H019 0.9900 . ?
C02J C02K 1.499(6) . ?
C02J H01G 0.9900 . ?
C02J H01H 0.9900 . ?
C02K H01I 0.9900 . ?
C02K H01J 0.9900 . ?
C02L C02V 1.509(7) . ?
C02L H01K 0.9900 . ?
C02L H01L 0.9900 . ?
C02M H01M 0.9900 . ?
C02M H01O 0.9900 . ?
C02N H01P 0.9900 . ?
C02N H01Q 0.9900 . ?
C02O H01R 0.9900 . ?
C02O H01S 0.9900 . ?
C02P H01U 0.9900 . ?
C02P H01V 0.9900 . ?
C02Q H01W 0.9900 . ?
C02Q H01X 0.9900 . ?
C02R C02T 1.489(7) . ?
C02R H01Y 0.9900 . ?
C02R H01Z 0.9900 . ?
C02S H020 0.9900 . ?
C02S H021 0.9900 . ?
C02T H022 0.9900 . ?
C02T H023 0.9900 . ?
C02U C02X 1.496(7) . ?
C02U H024 0.9900 . ?
C02U H025 0.9900 . ?
C02V C02W 1.522(7) . ?
C02V H026 0.9900 . ?
C02V H027 0.9900 . ?
C02W C02Y 1.530(8) . ?
C02W H028 0.9900 . ?
C02W H029 0.9900 . ?
C02X H030 0.9900 . ?
C02X H031 0.9900 . ?
C02Y H032 0.9900 . ?
C02Y H033 0.9900 . ?
